data_7038972
loop_
_publ_author_name
'Tanase, Tomoaki'
'Koike, Kanako'
'Uegaki, Miho'
'Hatada, Satoko'
'Nakamae, Kanako'
'Kure, Bunsho'
'Ura, Yasuyuki'
'Nakajima, Takayuki'

_publ_section_title
;
 Electron-rich linear triplatinum complexes stabilized by a spinning
 tetraphosphine, tris(diphenylphosphinomethyl)phosphine.
;
_journal_issue 17
_journal_name_full 'Dalton transactions (Cambridge, England : 2003)'
_journal_page_first 7209
_journal_page_last 7214
_journal_paper_doi 10.1039/c6dt00624h
_journal_volume 45
_journal_year 2016
_chemical_formula_moiety 'C98 H94 Cl4 F12 N2 P10 Pt3 '
_chemical_formula_sum 'C98 H94 Cl4 F12 N2 P10 Pt3'
_chemical_formula_weight 2564.63
_space_group_IT_number 2
_symmetry_cell_setting triclinic
_symmetry_Int_Tables_number 2
_symmetry_space_group_name_Hall '-P 1'
_symmetry_space_group_name_H-M 'P -1'
_audit_update_record
;
2016-01-27 deposited with the CCDC.
2016-03-29 downloaded from the CCDC.
;
_cell_angle_alpha 107.847(2)
_cell_angle_beta 114.560(5)
_cell_angle_gamma 94.641(3)
_cell_formula_units_Z 1
_cell_length_a 13.328(4)
_cell_length_b 14.042(5)
_cell_length_c 15.350(5)
_cell_measurement_reflns_used 6560
_cell_measurement_temperature 153(2)
_cell_measurement_theta_max 27.4
_cell_measurement_theta_min 3.1
_cell_volume 2414.1(14)
_computing_cell_refinement CrystalClear
_computing_data_collection CrystalClear
_computing_data_reduction CrystalStructure
_computing_molecular_graphics 'Mercury 3.0'
_computing_publication_material 'CrystalStructure 3.8'
_computing_structure_refinement SHELXL
_computing_structure_solution SIR97
_diffrn_ambient_temperature 153(2)
_diffrn_detector_area_resol_mean 7.31
_diffrn_measured_fraction_theta_full 0.945
_diffrn_measured_fraction_theta_max 0.951
_diffrn_measurement_device_type 'Rigaku Saturn'
_diffrn_measurement_method \w
_diffrn_radiation_type 'Mo K\a'
_diffrn_radiation_wavelength 0.71075
_diffrn_reflns_av_R_equivalents 0.048
_diffrn_reflns_limit_h_max 13
_diffrn_reflns_limit_h_min -17
_diffrn_reflns_limit_k_max 18
_diffrn_reflns_limit_k_min -18
_diffrn_reflns_limit_l_max 18
_diffrn_reflns_limit_l_min -19
_diffrn_reflns_number 19548
_diffrn_reflns_theta_full 27.50
_diffrn_reflns_theta_max 27.42
_exptl_absorpt_coefficient_mu 4.666
_exptl_absorpt_correction_T_max 0.954
_exptl_absorpt_correction_T_min 0.698
_exptl_absorpt_correction_type multi-scan
_exptl_absorpt_process_details 'Jacobson, R. (1998) Private communication'
_exptl_crystal_colour orange
_exptl_crystal_density_diffrn 1.764
_exptl_crystal_density_method 'not measured'
_exptl_crystal_description needle
_exptl_crystal_F_000 1256.00
_exptl_crystal_size_max 0.15
_exptl_crystal_size_mid 0.01
_exptl_crystal_size_min 0.01
_refine_diff_density_max 2.10
_refine_diff_density_min -1.83
_refine_ls_extinction_method none
_refine_ls_goodness_of_fit_ref 1.095
_refine_ls_hydrogen_treatment refall
_refine_ls_number_parameters 584
_refine_ls_number_reflns 10465
_refine_ls_R_factor_gt 0.0597
_refine_ls_shift/su_max 0.001
_refine_ls_structure_factor_coef Fsqd
_refine_ls_weighting_details 'w = 1/[\s^2^(Fo^2^)+(0.0548P)^2^+3.9881P] where P=(Fo^2^+2Fc^2^)/3'
_refine_ls_weighting_scheme calc
_refine_ls_wR_factor_ref 0.1447
_reflns_number_gt 7783
_reflns_number_total 10465
_reflns_threshold_expression F^2^>2.0\s(F^2^)
_cod_data_source_file c6dt00624h2.cif
_cod_data_source_block complex3_2DM
_cod_depositor_comments 'Adding full bibliography for 7038972--7038973.cif.'
_cod_original_cell_volume 2414.0(14)
_cod_original_formula_sum 'C98 H94 Cl4 F12 N2 P10 Pt3 '
_cod_database_code 7038972

loop_
_symmetry_equiv_pos_site_id
_symmetry_equiv_pos_as_xyz
1 +X,+Y,+Z
2 -X,-Y,-Z

loop_
_atom_site_label
_atom_site_type_symbol
_atom_site_fract_x
_atom_site_fract_y
_atom_site_fract_z
_atom_site_U_iso_or_equiv
_atom_site_adp_type
_atom_site_occupancy
_atom_site_symmetry_multiplicity
_atom_site_calc_flag
_atom_site_refinement_flags
Pt(1) Pt 0.15140(3) 0.19183(2) 0.12116(2) 0.02689(11) Uani 1.00 1 d .
Pt(2) Pt 0.0000 0.0000 0.0000 0.02354(12) Uani 1.00 2 d S
Cl(1) Cl 0.2614(4) -0.2018(4) -0.4702(4) 0.1215(18) Uani 1.00 1 d .
Cl(2) Cl 0.2202(3) -0.1775(3) -0.2962(2) 0.0833(11) Uani 1.00 1 d .
P(1) P -0.02436(18) 0.23570(16) 0.07146(17) 0.0265(4) Uani 1.00 1 d .
P(2) P 0.15570(19) 0.18258(17) 0.28112(17) 0.0295(4) Uani 1.00 1 d .
P(3) P -0.26627(18) -0.11860(16) -0.05382(17) 0.0270(4) Uani 1.00 1 d .
P(4) P -0.07057(18) 0.04918(16) 0.11138(17) 0.0269(4) Uani 1.00 1 d .
P(5) P 0.1313(2) 0.1510(2) -0.3294(2) 0.0506(7) Uani 1.00 1 d .
F(1) F 0.1419(8) 0.1046(8) -0.4309(6) 0.113(3) Uani 1.00 1 d .
F(2) F 0.2554(6) 0.1417(7) -0.2648(6) 0.103(3) Uani 1.00 1 d .
F(3) F 0.0814(9) 0.0415(6) -0.3415(7) 0.125(3) Uani 1.00 1 d .
F(4) F 0.1202(5) 0.1962(5) -0.2254(4) 0.0678(19) Uani 1.00 1 d .
F(5) F 0.0088(7) 0.1665(9) -0.3903(6) 0.125(4) Uani 1.00 1 d .
F(6) F 0.1759(10) 0.2630(8) -0.3172(10) 0.143(4) Uani 1.00 1 d .
N(1) N 0.3155(6) 0.4074(5) 0.1939(6) 0.0388(17) Uani 1.00 1 d .
C(1) C 0.2512(6) 0.3308(6) 0.1724(6) 0.0289(17) Uani 1.00 1 d .
C(2) C -0.1166(6) 0.1679(6) 0.1082(6) 0.0283(17) Uani 1.00 1 d .
C(3) C -0.1923(6) -0.0436(6) 0.0867(6) 0.0278(17) Uani 1.00 1 d .
C(4) C 0.0333(7) 0.0802(7) 0.2462(6) 0.036(2) Uani 1.00 1 d .
C(5) C 0.3939(8) 0.4907(7) 0.2157(9) 0.049(2) Uani 1.00 1 d .
C(6) C 0.3750(11) 0.5383(8) 0.1441(11) 0.065(3) Uani 1.00 1 d .
C(7) C 0.4606(15) 0.6193(10) 0.1711(18) 0.116(8) Uani 1.00 1 d .
C(8) C 0.5565(18) 0.6515(11) 0.250(2) 0.123(9) Uani 1.00 1 d .
C(9) C 0.5793(12) 0.6070(13) 0.3273(13) 0.110(7) Uani 1.00 1 d .
C(10) C 0.4980(10) 0.5230(10) 0.3078(10) 0.074(4) Uani 1.00 1 d .
C(11) C 0.2641(11) 0.4994(11) 0.0449(12) 0.084(4) Uani 1.00 1 d .
C(12) C 0.5179(11) 0.4688(15) 0.3816(10) 0.122(7) Uani 1.00 1 d .
C(13) C -0.1106(6) 0.2117(6) -0.0667(6) 0.0264(17) Uani 1.00 1 d .
C(14) C -0.2181(7) 0.2312(7) -0.1031(7) 0.038(2) Uani 1.00 1 d .
C(15) C -0.2787(8) 0.2218(7) -0.2047(7) 0.043(2) Uani 1.00 1 d .
C(16) C -0.2305(8) 0.1931(7) -0.2710(7) 0.042(2) Uani 1.00 1 d .
C(17) C -0.1244(7) 0.1747(6) -0.2348(6) 0.035(2) Uani 1.00 1 d .
C(18) C -0.0630(7) 0.1839(6) -0.1320(6) 0.0307(18) Uani 1.00 1 d .
C(19) C -0.0287(7) 0.3725(6) 0.1280(6) 0.0324(19) Uani 1.00 1 d .
C(20) C 0.0348(7) 0.4440(6) 0.1138(7) 0.039(2) Uani 1.00 1 d .
C(21) C 0.0369(8) 0.5475(7) 0.1521(8) 0.045(2) Uani 1.00 1 d .
C(22) C -0.0236(9) 0.5809(8) 0.2052(9) 0.058(2) Uani 1.00 1 d .
C(23) C -0.0903(10) 0.5077(8) 0.2168(8) 0.054(2) Uani 1.00 1 d .
C(24) C -0.0913(8) 0.4047(7) 0.1793(7) 0.041(2) Uani 1.00 1 d .
C(25) C -0.3494(6) -0.0341(5) -0.1066(6) 0.0264(16) Uani 1.00 1 d .
C(26) C -0.3693(8) -0.0376(7) -0.2019(8) 0.045(2) Uani 1.00 1 d .
C(27) C -0.4490(9) 0.0113(8) -0.2536(8) 0.053(2) Uani 1.00 1 d .
C(28) C -0.5030(8) 0.0677(8) -0.2057(8) 0.050(2) Uani 1.00 1 d .
C(29) C -0.4841(8) 0.0736(7) -0.1095(8) 0.046(2) Uani 1.00 1 d .
C(30) C -0.4077(7) 0.0232(6) -0.0597(7) 0.036(2) Uani 1.00 1 d .
C(31) C -0.3810(7) -0.2125(6) -0.0668(6) 0.0306(18) Uani 1.00 1 d .
C(32) C -0.3576(7) -0.2639(6) 0.0029(7) 0.036(2) Uani 1.00 1 d .
C(33) C -0.4435(8) -0.3377(7) -0.0094(8) 0.048(2) Uani 1.00 1 d .
C(34) C -0.5509(8) -0.3636(8) -0.0908(9) 0.053(2) Uani 1.00 1 d .
C(35) C -0.5743(8) -0.3161(8) -0.1592(9) 0.056(2) Uani 1.00 1 d .
C(36) C -0.4907(8) -0.2407(8) -0.1490(8) 0.047(2) Uani 1.00 1 d .
C(37) C 0.1391(7) 0.2982(6) 0.3667(6) 0.0326(18) Uani 1.00 1 d .
C(38) C 0.1649(8) 0.3949(7) 0.3625(8) 0.046(2) Uani 1.00 1 d .
C(39) C 0.1610(9) 0.4832(8) 0.4324(8) 0.055(2) Uani 1.00 1 d .
C(40) C 0.1291(9) 0.4770(9) 0.5061(9) 0.059(3) Uani 1.00 1 d .
C(41) C 0.1037(10) 0.3826(8) 0.5113(8) 0.056(2) Uani 1.00 1 d .
C(42) C 0.1090(8) 0.2944(7) 0.4430(7) 0.045(2) Uani 1.00 1 d .
C(43) C 0.2749(7) 0.1584(7) 0.3814(6) 0.037(2) Uani 1.00 1 d .
C(44) C 0.3801(7) 0.2180(7) 0.4174(8) 0.047(2) Uani 1.00 1 d .
C(45) C 0.4760(9) 0.2062(9) 0.4954(8) 0.059(3) Uani 1.00 1 d .
C(46) C 0.4629(8) 0.1311(8) 0.5341(7) 0.049(2) Uani 1.00 1 d .
C(47) C 0.3584(9) 0.0745(8) 0.5012(7) 0.049(2) Uani 1.00 1 d .
C(48) C 0.2610(8) 0.0858(7) 0.4227(7) 0.040(2) Uani 1.00 1 d .
C(49) C 0.1991(13) -0.1404(13) -0.3997(11) 0.089(4) Uani 1.00 1 d .
H(1) H -0.1073 0.2111 0.1769 0.034 Uiso 1.00 1 c R
H(2) H -0.1975 0.1520 0.0568 0.034 Uiso 1.00 1 c R
H(3) H -0.2435 -0.0076 0.1087 0.033 Uiso 1.00 1 c R
H(4) H -0.1669 -0.0896 0.1250 0.033 Uiso 1.00 1 c R
H(5) H 0.0592 0.0180 0.2548 0.043 Uiso 1.00 1 c R
H(6) H -0.0018 0.1044 0.2919 0.043 Uiso 1.00 1 c R
H(7) H 0.4464 0.6550 0.1253 0.140 Uiso 1.00 1 c R
H(8) H 0.6129 0.7046 0.2592 0.148 Uiso 1.00 1 c R
H(9) H 0.6482 0.6340 0.3903 0.132 Uiso 1.00 1 c R
H(10) H 0.2718 0.4453 -0.0086 0.100 Uiso 1.00 1 c R
H(11) H 0.2450 0.5564 0.0220 0.100 Uiso 1.00 1 c R
H(12) H 0.2035 0.4711 0.0569 0.100 Uiso 1.00 1 c R
H(13) H 0.4904 0.5012 0.4310 0.146 Uiso 1.00 1 c R
H(14) H 0.5993 0.4735 0.4190 0.146 Uiso 1.00 1 c R
H(15) H 0.4768 0.3961 0.3431 0.146 Uiso 1.00 1 c R
H(16) H -0.2504 0.2514 -0.0575 0.046 Uiso 1.00 1 c R
H(17) H -0.3524 0.2346 -0.2292 0.052 Uiso 1.00 1 c R
H(18) H -0.2712 0.1864 -0.3410 0.050 Uiso 1.00 1 c R
H(19) H -0.0918 0.1555 -0.2802 0.043 Uiso 1.00 1 c R
H(20) H 0.0107 0.1710 -0.1078 0.037 Uiso 1.00 1 c R
H(21) H 0.0770 0.4218 0.0776 0.047 Uiso 1.00 1 c R
H(22) H 0.0803 0.5960 0.1417 0.054 Uiso 1.00 1 c R
H(23) H -0.0201 0.6522 0.2334 0.070 Uiso 1.00 1 c R
H(24) H -0.1350 0.5292 0.2505 0.065 Uiso 1.00 1 c R
H(25) H -0.1351 0.3557 0.1889 0.049 Uiso 1.00 1 c R
H(26) H -0.3289 -0.0737 -0.2341 0.053 Uiso 1.00 1 c R
H(27) H -0.4651 0.0051 -0.3218 0.063 Uiso 1.00 1 c R
H(28) H -0.5542 0.1031 -0.2396 0.060 Uiso 1.00 1 c R
H(29) H -0.5230 0.1119 -0.0770 0.055 Uiso 1.00 1 c R
H(30) H -0.3945 0.0274 0.0073 0.043 Uiso 1.00 1 c R
H(31) H -0.2832 -0.2479 0.0582 0.043 Uiso 1.00 1 c R
H(32) H -0.4279 -0.3706 0.0388 0.057 Uiso 1.00 1 c R
H(33) H -0.6088 -0.4149 -0.0991 0.064 Uiso 1.00 1 c R
H(34) H -0.6488 -0.3344 -0.2150 0.068 Uiso 1.00 1 c R
H(35) H -0.5085 -0.2085 -0.1980 0.056 Uiso 1.00 1 c R
H(36) H 0.1854 0.4002 0.3115 0.056 Uiso 1.00 1 c R
H(37) H 0.1803 0.5484 0.4296 0.066 Uiso 1.00 1 c R
H(38) H 0.1249 0.5374 0.5526 0.071 Uiso 1.00 1 c R
H(39) H 0.0824 0.3779 0.5620 0.067 Uiso 1.00 1 c R
H(40) H 0.0917 0.2299 0.4479 0.054 Uiso 1.00 1 c R
H(41) H 0.3888 0.2681 0.3896 0.056 Uiso 1.00 1 c R
H(42) H 0.5489 0.2491 0.5215 0.071 Uiso 1.00 1 c R
H(43) H 0.5278 0.1196 0.5837 0.059 Uiso 1.00 1 c R
H(44) H 0.3498 0.0262 0.5310 0.059 Uiso 1.00 1 c R
H(45) H 0.1877 0.0447 0.3988 0.048 Uiso 1.00 1 c R
H(46) H 0.1165 -0.1550 -0.4454 0.107 Uiso 1.00 1 c R
H(47) H 0.2303 -0.0651 -0.3730 0.107 Uiso 1.00 1 c R

loop_
_atom_site_aniso_label
_atom_site_aniso_U_11
_atom_site_aniso_U_22
_atom_site_aniso_U_33
_atom_site_aniso_U_12
_atom_site_aniso_U_13
_atom_site_aniso_U_23
Pt(1) 0.02436(18) 0.02528(18) 0.0316(2) 0.00679(13) 0.01178(14) 0.01290(14)
Pt(2) 0.0240(2) 0.0219(2) 0.0256(2) 0.00594(16) 0.01095(18) 0.01091(18)
Cl(1) 0.184(5) 0.132(4) 0.132(4) 0.075(3) 0.129(4) 0.068(3)
Cl(2) 0.091(2) 0.122(3) 0.079(2) 0.049(2) 0.056(2) 0.061(2)
P(1) 0.0263(10) 0.0245(10) 0.0327(11) 0.0093(8) 0.0144(9) 0.0138(9)
P(2) 0.0306(11) 0.0319(11) 0.0280(11) 0.0093(9) 0.0137(9) 0.0132(9)
P(3) 0.0273(11) 0.0244(10) 0.0293(11) 0.0080(8) 0.0117(8) 0.0119(8)
P(4) 0.0317(11) 0.0249(10) 0.0258(11) 0.0080(8) 0.0131(9) 0.0117(8)
P(5) 0.0486(16) 0.0640(19) 0.0557(18) 0.0199(14) 0.0291(14) 0.0349(15)
F(1) 0.158(8) 0.165(9) 0.094(6) 0.079(7) 0.104(6) 0.074(6)
F(2) 0.066(5) 0.151(8) 0.097(6) 0.060(5) 0.038(4) 0.045(6)
F(3) 0.199(10) 0.073(5) 0.130(8) -0.012(6) 0.121(8) 0.021(5)
F(4) 0.066(4) 0.097(5) 0.045(3) 0.042(4) 0.025(3) 0.030(3)
F(5) 0.084(6) 0.246(13) 0.062(5) 0.083(7) 0.031(4) 0.074(6)
F(6) 0.189(11) 0.103(7) 0.251(14) 0.067(7) 0.163(11) 0.116(9)
N(1) 0.037(4) 0.028(3) 0.045(4) -0.002(3) 0.013(3) 0.014(3)
C(1) 0.020(4) 0.035(4) 0.032(4) 0.007(3) 0.015(3) 0.010(3)
C(2) 0.025(4) 0.024(4) 0.031(4) 0.005(3) 0.008(3) 0.011(3)
C(3) 0.033(4) 0.022(3) 0.027(4) -0.000(3) 0.012(3) 0.012(3)
C(4) 0.037(5) 0.045(5) 0.036(5) 0.015(4) 0.016(4) 0.025(4)
C(5) 0.038(5) 0.029(5) 0.072(7) -0.003(4) 0.032(5) 0.002(4)
C(6) 0.081(9) 0.038(6) 0.126(11) 0.020(5) 0.083(9) 0.043(7)
C(7) 0.100(12) 0.038(7) 0.27(2) 0.020(7) 0.140(16) 0.046(11)
C(8) 0.125(16) 0.042(8) 0.23(2) -0.015(9) 0.146(18) -0.002(11)
C(9) 0.055(8) 0.096(12) 0.110(13) -0.035(8) 0.053(9) -0.055(10)
C(10) 0.047(7) 0.078(9) 0.059(8) -0.015(6) 0.025(6) -0.014(6)
C(11) 0.077(9) 0.097(11) 0.136(14) 0.046(8) 0.066(10) 0.089(11)
C(12) 0.052(8) 0.21(2) 0.045(8) 0.004(10) 0.011(6) 0.002(11)
C(13) 0.025(4) 0.026(4) 0.033(4) 0.010(3) 0.013(3) 0.015(3)
C(14) 0.038(5) 0.050(5) 0.035(5) 0.020(4) 0.016(4) 0.024(4)
C(15) 0.033(5) 0.049(5) 0.042(5) 0.017(4) 0.011(4) 0.018(4)
C(16) 0.039(5) 0.049(5) 0.037(5) 0.011(4) 0.013(4) 0.021(4)
C(17) 0.039(5) 0.037(5) 0.032(4) 0.010(3) 0.014(3) 0.018(4)
C(18) 0.032(4) 0.025(4) 0.041(5) 0.012(3) 0.017(3) 0.017(3)
C(19) 0.031(4) 0.031(4) 0.037(4) 0.014(3) 0.014(3) 0.016(3)
C(20) 0.031(4) 0.026(4) 0.055(6) 0.009(3) 0.020(4) 0.009(4)
C(21) 0.049(6) 0.029(4) 0.063(6) 0.009(4) 0.032(5) 0.016(4)
C(22) 0.066(7) 0.032(5) 0.069(7) 0.012(5) 0.029(6) 0.012(5)
C(23) 0.075(8) 0.048(6) 0.059(7) 0.033(5) 0.043(6) 0.023(5)
C(24) 0.054(6) 0.032(4) 0.045(5) 0.016(4) 0.026(4) 0.022(4)
C(25) 0.025(4) 0.018(3) 0.032(4) 0.006(3) 0.011(3) 0.007(3)
C(26) 0.049(5) 0.036(5) 0.051(6) 0.025(4) 0.022(4) 0.017(4)
C(27) 0.067(7) 0.044(6) 0.039(5) 0.017(5) 0.011(5) 0.021(4)
C(28) 0.046(6) 0.051(6) 0.062(7) 0.028(5) 0.020(5) 0.036(5)
C(29) 0.040(5) 0.042(5) 0.073(7) 0.018(4) 0.034(5) 0.030(5)
C(30) 0.040(5) 0.032(4) 0.038(5) 0.017(4) 0.020(4) 0.012(4)
C(31) 0.032(4) 0.027(4) 0.040(4) 0.008(3) 0.017(3) 0.020(3)
C(32) 0.037(5) 0.026(4) 0.047(5) 0.010(3) 0.021(4) 0.012(4)
C(33) 0.052(6) 0.042(5) 0.052(6) 0.006(4) 0.027(5) 0.019(5)
C(34) 0.042(6) 0.041(5) 0.073(7) -0.003(4) 0.031(5) 0.013(5)
C(35) 0.032(5) 0.058(7) 0.069(7) 0.002(4) 0.008(5) 0.036(6)
C(36) 0.035(5) 0.057(6) 0.051(6) 0.010(4) 0.014(4) 0.032(5)
C(37) 0.033(4) 0.032(4) 0.029(4) 0.004(3) 0.013(3) 0.011(3)
C(38) 0.043(5) 0.037(5) 0.044(5) 0.006(4) 0.012(4) 0.009(4)
C(39) 0.061(7) 0.037(5) 0.059(7) 0.019(5) 0.021(5) 0.015(5)
C(40) 0.053(6) 0.060(7) 0.060(7) 0.024(5) 0.026(5) 0.015(6)
C(41) 0.077(8) 0.050(6) 0.052(6) 0.023(5) 0.043(6) 0.014(5)
C(42) 0.056(6) 0.039(5) 0.039(5) 0.008(4) 0.027(4) 0.006(4)
C(43) 0.044(5) 0.044(5) 0.022(4) 0.019(4) 0.012(3) 0.015(3)
C(44) 0.027(4) 0.042(5) 0.054(6) -0.003(4) 0.009(4) 0.014(4)
C(45) 0.034(5) 0.064(7) 0.057(7) 0.005(5) 0.005(4) 0.020(6)
C(46) 0.038(5) 0.070(7) 0.039(5) 0.033(5) 0.011(4) 0.024(5)
C(47) 0.063(7) 0.052(6) 0.045(6) 0.027(5) 0.023(5) 0.033(5)
C(48) 0.039(5) 0.051(5) 0.034(5) 0.015(4) 0.012(4) 0.028(4)
C(49) 0.102(11) 0.119(13) 0.091(11) 0.053(10) 0.063(9) 0.066(10)

loop_
_atom_type_symbol
_atom_type_description
_atom_type_scat_dispersion_real
_atom_type_scat_dispersion_imag
_atom_type_scat_source
C C 0.003 0.002
;
International Tables for Crystallography
(1992, Vol. C, Tables 4.2.6.8 and 6.1.1.4)
;
H H 0.000 0.000
;
International Tables for Crystallography
(1992, Vol. C, Table 6.1.1.4)
;
Cl Cl 0.148 0.159
;
International Tables for Crystallography
(1992, Vol. C, Tables 4.2.6.8 and 6.1.1.4)
;
F F 0.017 0.010
;
International Tables for Crystallography
(1992, Vol. C, Tables 4.2.6.8 and 6.1.1.4)
;
N N 0.006 0.003
;
International Tables for Crystallography
(1992, Vol. C, Tables 4.2.6.8 and 6.1.1.4)
;
P P 0.102 0.094
;
International Tables for Crystallography
(1992, Vol. C, Tables 4.2.6.8 and 6.1.1.4)
;
Pt Pt -1.703 8.390
;
International Tables for Crystallography
(1992, Vol. C, Tables 4.2.6.8 and 6.1.1.4)
;

loop_
_geom_angle_atom_site_label_1
_geom_angle_atom_site_label_2
_geom_angle_atom_site_label_3
_geom_angle
_geom_angle_publ_flag
_geom_angle_site_symmetry_1
_geom_angle_site_symmetry_3
Pt(2) Pt(1) P(1) 78.05(4) yes . .
Pt(2) Pt(1) P(3) 84.25(4) yes . 2_555
Pt(2) Pt(1) P(2) 92.37(4) yes . .
Pt(2) Pt(1) C(1) 165.1(2) yes . .
P(1) Pt(1) P(3) 141.74(8) yes . 2_555
P(1) Pt(1) P(2) 91.98(9) yes . .
P(1) Pt(1) C(1) 98.8(2) yes . .
P(3) Pt(1) P(2) 122.66(8) yes 2_555 .
P(3) Pt(1) C(1) 89.7(2) yes 2_555 .
P(2) Pt(1) C(1) 102.4(3) yes . .
Pt(1) Pt(2) Pt(1) 180.0000 yes . 2_555
Pt(1) Pt(2) P(4) 83.32(4) yes . .
Pt(1) Pt(2) P(4) 96.68(4) yes . 2_555
Pt(1) Pt(2) P(4) 96.68(4) yes 2_555 .
Pt(1) Pt(2) P(4) 83.32(4) yes 2_555 2_555
P(4) Pt(2) P(4) 180.00(11) yes . 2_555
Pt(1) P(1) C(2) 111.2(2) yes . .
Pt(1) P(1) C(13) 117.4(3) yes . .
Pt(1) P(1) C(19) 119.3(2) yes . .
C(2) P(1) C(13) 106.3(3) yes . .
C(2) P(1) C(19) 101.7(4) yes . .
C(13) P(1) C(19) 99.1(4) yes . .
Pt(2) P(4) C(2) 109.4(3) yes . .
Pt(2) P(4) C(3) 115.2(2) yes . .
Pt(2) P(4) C(4) 113.8(3) yes . .
C(2) P(4) C(3) 106.7(4) yes . .
C(2) P(4) C(4) 105.3(4) yes . .
C(3) P(4) C(4) 105.7(4) yes . .
Pt(1) P(3) C(3) 114.7(3) yes 2_555 .
Pt(1) P(3) C(25) 120.6(3) yes 2_555 .
Pt(1) P(3) C(31) 114.3(3) yes 2_555 .
C(3) P(3) C(25) 103.5(3) yes . .
C(3) P(3) C(31) 102.0(4) yes . .
C(25) P(3) C(31) 99.3(4) yes . .
Pt(1) P(2) C(4) 109.2(3) yes . .
Pt(1) P(2) C(37) 116.2(3) yes . .
Pt(1) P(2) C(43) 124.7(4) yes . .
C(4) P(2) C(37) 103.5(4) yes . .
C(4) P(2) C(43) 103.0(4) yes . .
C(37) P(2) C(43) 97.6(4) yes . .
F(1) P(5) F(2) 89.8(5) yes . .
F(1) P(5) F(3) 90.3(6) yes . .
F(1) P(5) F(4) 178.9(6) yes . .
F(1) P(5) F(5) 92.1(5) yes . .
F(1) P(5) F(6) 91.3(7) yes . .
F(2) P(5) F(3) 90.5(6) yes . .
F(2) P(5) F(4) 89.9(4) yes . .
F(2) P(5) F(5) 177.0(5) yes . .
F(2) P(5) F(6) 92.0(6) yes . .
F(3) P(5) F(4) 88.6(6) yes . .
F(3) P(5) F(5) 91.9(6) yes . .
F(3) P(5) F(6) 177.0(8) yes . .
F(4) P(5) F(5) 88.3(4) yes . .
F(4) P(5) F(6) 89.8(7) yes . .
F(5) P(5) F(6) 85.6(6) yes . .
C(1) N(1) C(5) 175.5(11) yes . .
Pt(1) C(1) N(1) 171.4(9) yes . .
P(1) C(2) P(4) 105.8(5) yes . .
P(4) C(3) P(3) 106.5(5) yes . .
P(4) C(4) P(2) 108.5(6) yes . .
N(1) C(5) C(6) 120.1(8) yes . .
N(1) C(5) C(10) 118.7(12) yes . .
C(6) C(5) C(10) 121.0(11) yes . .
C(5) C(6) C(7) 116.0(13) yes . .
C(5) C(6) C(11) 119.4(12) yes . .
C(7) C(6) C(11) 124.6(17) yes . .
C(6) C(7) C(8) 127(2) yes . .
C(7) C(8) C(9) 119(2) yes . .
C(8) C(9) C(10) 118.8(13) yes . .
C(5) C(10) C(9) 117.8(15) yes . .
C(5) C(10) C(12) 120.1(12) yes . .
C(9) C(10) C(12) 122.1(11) yes . .
P(1) C(13) C(14) 120.9(8) yes . .
P(1) C(13) C(18) 119.1(6) yes . .
C(14) C(13) C(18) 119.7(8) yes . .
C(13) C(14) C(15) 120.9(10) yes . .
C(14) C(15) C(16) 119.3(9) yes . .
C(15) C(16) C(17) 119.7(9) yes . .
C(16) C(17) C(18) 121.1(10) yes . .
C(13) C(18) C(17) 119.3(8) yes . .
P(1) C(19) C(20) 115.5(8) yes . .
P(1) C(19) C(24) 124.7(8) yes . .
C(20) C(19) C(24) 119.9(8) yes . .
C(19) C(20) C(21) 120.2(11) yes . .
C(20) C(21) C(22) 120.6(11) yes . .
C(21) C(22) C(23) 118.9(10) yes . .
C(22) C(23) C(24) 120.2(13) yes . .
C(19) C(24) C(23) 120.2(11) yes . .
P(3) C(25) C(26) 118.8(7) yes . .
P(3) C(25) C(30) 122.6(8) yes . .
C(26) C(25) C(30) 118.0(8) yes . .
C(25) C(26) C(27) 120.9(11) yes . .
C(26) C(27) C(28) 119.9(11) yes . .
C(27) C(28) C(29) 120.6(11) yes . .
C(28) C(29) C(30) 119.5(11) yes . .
C(25) C(30) C(29) 121.2(10) yes . .
P(3) C(31) C(32) 120.1(5) yes . .
P(3) C(31) C(36) 121.7(9) yes . .
C(32) C(31) C(36) 118.1(9) yes . .
C(31) C(32) C(33) 120.0(8) yes . .
C(32) C(33) C(34) 120.6(12) yes . .
C(33) C(34) C(35) 120.1(11) yes . .
C(34) C(35) C(36) 121.1(9) yes . .
C(31) C(36) C(35) 120.1(11) yes . .
P(2) C(37) C(38) 120.6(9) yes . .
P(2) C(37) C(42) 121.7(7) yes . .
C(38) C(37) C(42) 117.5(9) yes . .
C(37) C(38) C(39) 120.6(12) yes . .
C(38) C(39) C(40) 120.7(12) yes . .
C(39) C(40) C(41) 119.4(11) yes . .
C(40) C(41) C(42) 120.2(14) yes . .
C(37) C(42) C(41) 121.5(11) yes . .
P(2) C(43) C(44) 116.7(9) yes . .
P(2) C(43) C(48) 123.1(7) yes . .
C(44) C(43) C(48) 120.1(9) yes . .
C(43) C(44) C(45) 120.6(12) yes . .
C(44) C(45) C(46) 119.4(10) yes . .
C(45) C(46) C(47) 120.1(10) yes . .
C(46) C(47) C(48) 121.0(12) yes . .
C(43) C(48) C(47) 118.7(9) yes . .
Cl(1) C(49) Cl(2) 113.0(10) yes . .
P(1) C(2) H(1) 110.6 no . .
P(1) C(2) H(2) 110.6 no . .
P(4) C(2) H(1) 110.6 no . .
P(4) C(2) H(2) 110.6 no . .
H(1) C(2) H(2) 108.7 no . .
P(4) C(3) H(3) 110.4 no . .
P(4) C(3) H(4) 110.4 no . .
P(3) C(3) H(3) 110.4 no . .
P(3) C(3) H(4) 110.4 no . .
H(3) C(3) H(4) 108.6 no . .
P(4) C(4) H(5) 110.0 no . .
P(4) C(4) H(6) 110.0 no . .
P(2) C(4) H(5) 110.0 no . .
P(2) C(4) H(6) 110.0 no . .
H(5) C(4) H(6) 108.4 no . .
C(6) C(7) H(7) 116.6 no . .
C(8) C(7) H(7) 116.5 no . .
C(7) C(8) H(8) 120.4 no . .
C(9) C(8) H(8) 120.4 no . .
C(8) C(9) H(9) 120.6 no . .
C(10) C(9) H(9) 120.6 no . .
C(6) C(11) H(10) 109.5 no . .
C(6) C(11) H(11) 109.5 no . .
C(6) C(11) H(12) 109.5 no . .
H(10) C(11) H(11) 109.5 no . .
H(10) C(11) H(12) 109.5 no . .
H(11) C(11) H(12) 109.5 no . .
C(10) C(12) H(13) 109.5 no . .
C(10) C(12) H(14) 109.5 no . .
C(10) C(12) H(15) 109.5 no . .
H(13) C(12) H(14) 109.5 no . .
H(13) C(12) H(15) 109.5 no . .
H(14) C(12) H(15) 109.5 no . .
C(13) C(14) H(16) 119.6 no . .
C(15) C(14) H(16) 119.6 no . .
C(14) C(15) H(17) 120.4 no . .
C(16) C(15) H(17) 120.4 no . .
C(15) C(16) H(18) 120.2 no . .
C(17) C(16) H(18) 120.1 no . .
C(16) C(17) H(19) 119.4 no . .
C(18) C(17) H(19) 119.4 no . .
C(13) C(18) H(20) 120.4 no . .
C(17) C(18) H(20) 120.4 no . .
C(19) C(20) H(21) 119.9 no . .
C(21) C(20) H(21) 119.9 no . .
C(20) C(21) H(22) 119.7 no . .
C(22) C(21) H(22) 119.7 no . .
C(21) C(22) H(23) 120.5 no . .
C(23) C(22) H(23) 120.5 no . .
C(22) C(23) H(24) 119.9 no . .
C(24) C(23) H(24) 119.9 no . .
C(19) C(24) H(25) 119.9 no . .
C(23) C(24) H(25) 119.9 no . .
C(25) C(26) H(26) 119.5 no . .
C(27) C(26) H(26) 119.6 no . .
C(26) C(27) H(27) 120.1 no . .
C(28) C(27) H(27) 120.1 no . .
C(27) C(28) H(28) 119.7 no . .
C(29) C(28) H(28) 119.7 no . .
C(28) C(29) H(29) 120.3 no . .
C(30) C(29) H(29) 120.3 no . .
C(25) C(30) H(30) 119.4 no . .
C(29) C(30) H(30) 119.4 no . .
C(31) C(32) H(31) 120.0 no . .
C(33) C(32) H(31) 120.0 no . .
C(32) C(33) H(32) 119.7 no . .
C(34) C(33) H(32) 119.7 no . .
C(33) C(34) H(33) 119.9 no . .
C(35) C(34) H(33) 119.9 no . .
C(34) C(35) H(34) 119.5 no . .
C(36) C(35) H(34) 119.5 no . .
C(31) C(36) H(35) 120.0 no . .
C(35) C(36) H(35) 120.0 no . .
C(37) C(38) H(36) 119.7 no . .
C(39) C(38) H(36) 119.7 no . .
C(38) C(39) H(37) 119.7 no . .
C(40) C(39) H(37) 119.7 no . .
C(39) C(40) H(38) 120.3 no . .
C(41) C(40) H(38) 120.3 no . .
C(40) C(41) H(39) 119.9 no . .
C(42) C(41) H(39) 119.9 no . .
C(37) C(42) H(40) 119.2 no . .
C(41) C(42) H(40) 119.2 no . .
C(43) C(44) H(41) 119.7 no . .
C(45) C(44) H(41) 119.7 no . .
C(44) C(45) H(42) 120.3 no . .
C(46) C(45) H(42) 120.3 no . .
C(45) C(46) H(43) 120.0 no . .
C(47) C(46) H(43) 120.0 no . .
C(46) C(47) H(44) 119.5 no . .
C(48) C(47) H(44) 119.5 no . .
C(43) C(48) H(45) 120.6 no . .
C(47) C(48) H(45) 120.6 no . .
Cl(1) C(49) H(46) 109.0 no . .
Cl(1) C(49) H(47) 109.0 no . .
Cl(2) C(49) H(46) 109.0 no . .
Cl(2) C(49) H(47) 109.0 no . .
H(46) C(49) H(47) 107.8 no . .

loop_
_geom_bond_atom_site_label_1
_geom_bond_atom_site_label_2
_geom_bond_distance
_geom_bond_publ_flag
_geom_bond_site_symmetry_2
Pt(1) Pt(2) 2.7779(2) yes .
Pt(1) P(1) 2.342(2) yes .
Pt(1) P(3) 2.321(2) yes 2_555
Pt(1) P(2) 2.476(2) yes .
Pt(1) C(1) 1.991(8) yes .
Pt(2) P(4) 2.237(2) yes .
Pt(2) P(4) 2.237(2) yes 2_555
Cl(1) C(49) 1.70(2) yes .
Cl(2) C(49) 1.74(2) yes .
P(1) C(2) 1.858(11) yes .
P(1) C(13) 1.845(8) yes .
P(1) C(19) 1.867(9) yes .
P(4) C(2) 1.830(9) yes .
P(4) C(3) 1.821(9) yes .
P(4) C(4) 1.833(8) yes .
P(3) C(3) 1.845(7) yes .
P(3) C(25) 1.830(9) yes .
P(3) C(31) 1.837(10) yes .
P(2) C(4) 1.854(10) yes .
P(2) C(37) 1.845(9) yes .
P(2) C(43) 1.839(9) yes .
P(5) F(1) 1.565(12) yes .
P(5) F(2) 1.577(8) yes .
P(5) F(3) 1.549(11) yes .
P(5) F(4) 1.601(8) yes .
P(5) F(5) 1.582(10) yes .
P(5) F(6) 1.562(12) yes .
N(1) C(1) 1.183(12) yes .
N(1) C(5) 1.358(13) yes .
C(5) C(6) 1.40(2) yes .
C(5) C(10) 1.415(14) yes .
C(6) C(7) 1.37(2) yes .
C(6) C(11) 1.514(17) yes .
C(7) C(8) 1.26(2) yes .
C(8) C(9) 1.43(3) yes .
C(9) C(10) 1.40(2) yes .
C(10) C(12) 1.50(2) yes .
C(13) C(14) 1.391(13) yes .
C(13) C(18) 1.374(15) yes .
C(14) C(15) 1.383(14) yes .
C(15) C(16) 1.395(18) yes .
C(16) C(17) 1.366(14) yes .
C(17) C(18) 1.400(13) yes .
C(19) C(20) 1.386(16) yes .
C(19) C(24) 1.381(17) yes .
C(20) C(21) 1.383(13) yes .
C(21) C(22) 1.38(2) yes .
C(22) C(23) 1.41(2) yes .
C(23) C(24) 1.380(14) yes .
C(25) C(26) 1.358(16) yes .
C(25) C(30) 1.407(14) yes .
C(26) C(27) 1.408(16) yes .
C(27) C(28) 1.364(18) yes .
C(28) C(29) 1.365(19) yes .
C(29) C(30) 1.386(15) yes .
C(31) C(32) 1.412(16) yes .
C(31) C(36) 1.398(11) yes .
C(32) C(33) 1.389(16) yes .
C(33) C(34) 1.376(13) yes .
C(34) C(35) 1.35(2) yes .
C(35) C(36) 1.396(17) yes .
C(37) C(38) 1.401(15) yes .
C(37) C(42) 1.400(18) yes .
C(38) C(39) 1.390(15) yes .
C(39) C(40) 1.39(2) yes .
C(40) C(41) 1.38(2) yes .
C(41) C(42) 1.385(16) yes .
C(43) C(44) 1.362(13) yes .
C(43) C(48) 1.392(17) yes .
C(44) C(45) 1.407(15) yes .
C(45) C(46) 1.39(2) yes .
C(46) C(47) 1.349(15) yes .
C(47) C(48) 1.419(14) yes .
C(2) H(1) 0.990 no .
C(2) H(2) 0.990 no .
C(3) H(3) 0.990 no .
C(3) H(4) 0.990 no .
C(4) H(5) 0.990 no .
C(4) H(6) 0.990 no .
C(7) H(7) 0.950 no .
C(8) H(8) 0.950 no .
C(9) H(9) 0.950 no .
C(11) H(10) 0.980 no .
C(11) H(11) 0.980 no .
C(11) H(12) 0.980 no .
C(12) H(13) 0.980 no .
C(12) H(14) 0.980 no .
C(12) H(15) 0.980 no .
C(14) H(16) 0.950 no .
C(15) H(17) 0.950 no .
C(16) H(18) 0.950 no .
C(17) H(19) 0.950 no .
C(18) H(20) 0.950 no .
C(20) H(21) 0.950 no .
C(21) H(22) 0.950 no .
C(22) H(23) 0.950 no .
C(23) H(24) 0.950 no .
C(24) H(25) 0.950 no .
C(26) H(26) 0.950 no .
C(27) H(27) 0.950 no .
C(28) H(28) 0.950 no .
C(29) H(29) 0.950 no .
C(30) H(30) 0.950 no .
C(32) H(31) 0.950 no .
C(33) H(32) 0.950 no .
C(34) H(33) 0.950 no .
C(35) H(34) 0.950 no .
C(36) H(35) 0.950 no .
C(38) H(36) 0.950 no .
C(39) H(37) 0.950 no .
C(40) H(38) 0.950 no .
C(41) H(39) 0.950 no .
C(42) H(40) 0.950 no .
C(44) H(41) 0.950 no .
C(45) H(42) 0.950 no .
C(46) H(43) 0.950 no .
C(47) H(44) 0.950 no .
C(48) H(45) 0.950 no .
C(49) H(46) 0.990 no .
C(49) H(47) 0.990 no .
